data_4338140
loop_
_publ_author_name
'Shieh, Minghuey'
'Chu, Yen-Yi'
'Jang, Li-Fing'
'Ho, Chia-Hua'

_publ_section_title
;
 CO and CO2 Fixation by Se-Ru-CO Hydride Clusters.
;
_journal_issue 9
_journal_name_full 'Inorganic chemistry'
_journal_page_first 4284
_journal_page_last 4286
_journal_paper_doi 10.1021/ic500821z
_journal_volume 53
_journal_year 2014
_chemical_formula_moiety 'C22 H21 N O14 Ru5 Se'
_chemical_formula_sum 'C22 H21 N O14 Ru5 Se'
_chemical_formula_weight 1107.71
_chemical_name_systematic
;
 ?
;
_space_group_IT_number 19
_symmetry_cell_setting orthorhombic
_symmetry_space_group_name_Hall 'P 2ac 2ab'
_symmetry_space_group_name_H-M 'P 21 21 21'
_atom_sites_solution_hydrogens geom
_atom_sites_solution_primary direct
_atom_sites_solution_secondary difmap
_audit_creation_method SHELXL-97
_cell_angle_alpha 90.00
_cell_angle_beta 90.00
_cell_angle_gamma 90.00
_cell_formula_units_Z 12
_cell_length_a 11.4391(6)
_cell_length_b 24.1395(11)
_cell_length_c 33.9535(16)
_cell_measurement_reflns_used 0
_cell_measurement_temperature 200(2)
_cell_measurement_theta_max 0
_cell_measurement_theta_min 0
_cell_volume 9375.7(8)
_computing_cell_refinement 'Bruker APEX2'
_computing_data_collection 'Bruker APEX2'
_computing_data_reduction 'Bruker SAINT'
_computing_molecular_graphics 'Ortep-3 for Windows (Farrugia, 1997)'
_computing_publication_material 'WinGX publication routines (Farrugia, 1999)'
_computing_structure_refinement 'SHELXL-97 (Sheldrick, 1997)'
_computing_structure_solution 'SHELXS-86 (Sheldrick, 1986)'
_diffrn_ambient_temperature 200(2)
_diffrn_measured_fraction_theta_full 0.989
_diffrn_measured_fraction_theta_max 0.989
_diffrn_radiation_monochromator graphite
_diffrn_radiation_source 'fine-focus sealed tube'
_diffrn_radiation_type MoK\a
_diffrn_radiation_wavelength 0.71073
_diffrn_reflns_av_R_equivalents 0.0331
_diffrn_reflns_av_sigmaI/netI 0.0411
_diffrn_reflns_limit_h_max 11
_diffrn_reflns_limit_h_min -13
_diffrn_reflns_limit_k_max 28
_diffrn_reflns_limit_k_min -28
_diffrn_reflns_limit_l_max 40
_diffrn_reflns_limit_l_min -36
_diffrn_reflns_number 43031
_diffrn_reflns_theta_full 24.98
_diffrn_reflns_theta_max 24.98
_diffrn_reflns_theta_min 1.88
_exptl_absorpt_coefficient_mu 3.590
_exptl_absorpt_correction_T_max 0.6334
_exptl_absorpt_correction_T_min 0.4672
_exptl_absorpt_correction_type multi-scan
_exptl_crystal_colour red-brown(dark)
_exptl_crystal_density_diffrn 2.354
_exptl_crystal_density_method 'not measured'
_exptl_crystal_description prism
_exptl_crystal_F_000 6312
_exptl_crystal_size_max 0.25
_exptl_crystal_size_mid 0.23
_exptl_crystal_size_min 0.14
_refine_diff_density_max 3.453
_refine_diff_density_min -0.997
_refine_diff_density_rms 0.170
_refine_ls_abs_structure_details 'Flack H D (1983), Acta Cryst. A39, 876-881'
_refine_ls_abs_structure_Flack 0.503(15)
_refine_ls_extinction_method none
_refine_ls_goodness_of_fit_ref 1.045
_refine_ls_hydrogen_treatment constr
_refine_ls_matrix_type full
_refine_ls_number_parameters 1148
_refine_ls_number_reflns 16222
_refine_ls_number_restraints 0
_refine_ls_restrained_S_all 1.045
_refine_ls_R_factor_all 0.0531
_refine_ls_R_factor_gt 0.0449
_refine_ls_shift/su_max 0.043
_refine_ls_shift/su_mean 0.001
_refine_ls_structure_factor_coef Fsqd
_refine_ls_weighting_details 'calc w=1/[\s^2^(Fo^2^)+(0.0544P)^2^+65.3138P] where P=(Fo^2^+2Fc^2^)/3'
_refine_ls_weighting_scheme calc
_refine_ls_wR_factor_gt 0.1125
_refine_ls_wR_factor_ref 0.1185
_reflns_number_gt 14389
_reflns_number_total 16222
_reflns_threshold_expression >2sigma(I)
_cod_data_source_file ic500821z_si_002.cif
_cod_data_source_block 2
_cod_depositor_comments 'Adding full bibliography for 4338139--4338144.cif.'
_cod_database_code 4338140

loop_
_symmetry_equiv_pos_as_xyz
'x, y, z'
'-x+1/2, -y, z+1/2'
'-x, y+1/2, -z+1/2'
'x+1/2, -y+1/2, -z'

loop_
_atom_site_label
_atom_site_type_symbol
_atom_site_fract_x
_atom_site_fract_y
_atom_site_fract_z
_atom_site_U_iso_or_equiv
_atom_site_adp_type
_atom_site_occupancy
_atom_site_symmetry_multiplicity
_atom_site_calc_flag
_atom_site_refinement_flags
_atom_site_disorder_assembly
_atom_site_disorder_group
C1 C 0.2817(9) 0.9956(4) 0.3416(3) 0.025(2) Uani 1 1 d . . .
C2 C 0.3115(9) 0.8853(4) 0.3441(3) 0.031(2) Uani 1 1 d . . .
C3 C 0.1960(9) 0.9284(4) 0.2768(3) 0.026(2) Uani 1 1 d . . .
C4 C 0.0118(10) 0.8847(4) 0.2371(2) 0.023(2) Uani 1 1 d . . .
C5 C 0.0060(9) 0.9995(3) 0.2449(3) 0.0212(19) Uani 1 1 d . . .
C6 C -0.1790(8) 0.9314(4) 0.2762(3) 0.0183(19) Uani 1 1 d . . .
C7 C -0.2878(10) 0.8783(5) 0.3387(3) 0.032(2) Uani 1 1 d . . .
C8 C -0.2745(9) 0.9938(4) 0.3404(3) 0.026(2) Uani 1 1 d . . .
C9 C -0.1720(9) 0.9242(4) 0.4012(3) 0.029(2) Uani 1 1 d . . .
C10 C 0.0228(10) 0.8784(4) 0.4379(3) 0.035(3) Uani 1 1 d . . .
C11 C 0.0220(11) 0.9885(5) 0.4315(3) 0.037(3) Uani 1 1 d . . .
C12 C -0.0460(15) 0.7986(5) 0.3736(3) 0.057(4) Uani 1 1 d . . .
C13 C -0.1012(11) 0.8180(5) 0.2955(4) 0.050(3) Uani 1 1 d . . .
C14 C 0.1322(11) 0.8046(5) 0.3164(4) 0.050(3) Uani 1 1 d . . .
C15 C 0.2603(13) 0.8854(6) 0.0189(6) 0.090(7) Uani 1 1 d . . .
C16 C 0.2402(9) 0.9932(5) 0.0094(4) 0.042(3) Uani 1 1 d . . .
C17 C 0.1558(13) 0.9193(6) -0.0506(4) 0.057(4) Uani 1 1 d . . .
C18 C -0.0119(10) 1.0006(4) -0.0850(2) 0.025(2) Uani 1 1 d . . .
C19 C -0.0195(10) 0.8865(4) -0.0944(3) 0.029(2) Uani 1 1 d . . .
C20 C -0.2136(8) 0.9369(4) -0.0560(2) 0.021(2) Uani 1 1 d . . .
C21 C -0.3063(9) 1.0048(4) 0.0064(3) 0.030(2) Uani 1 1 d . . .
C22 C -0.3371(9) 0.8906(4) 0.0055(3) 0.029(2) Uani 1 1 d . . .
C23 C -0.2144(9) 0.9307(4) 0.0696(3) 0.025(2) Uani 1 1 d . . .
C24 C -0.0145(11) 0.8835(4) 0.1063(3) 0.030(2) Uani 1 1 d . . .
C25 C -0.0121(9) 0.9960(4) 0.0988(3) 0.024(2) Uani 1 1 d . . .
C26 C 0.0757(9) 0.7991(4) -0.0033(4) 0.045(3) Uani 1 1 d . . .
C27 C -0.1430(11) 0.8187(5) -0.0354(3) 0.036(3) Uani 1 1 d . . .
C28 C -0.1314(12) 0.8122(5) 0.0453(3) 0.038(3) Uani 1 1 d . . .
C29 C 0.4836(10) -0.0007(4) 0.0822(3) 0.033(2) Uani 1 1 d . . .
C30 C 0.4769(11) 0.1086(4) 0.0742(3) 0.036(3) Uani 1 1 d . . .
C31 C 0.6832(9) 0.0657(4) 0.1102(3) 0.027(2) Uani 1 1 d . . .
C32 C 0.8034(10) 0.1118(5) 0.1718(3) 0.031(3) Uani 1 1 d . . .
C33 C 0.7848(9) -0.0039(4) 0.1721(3) 0.021(2) Uani 1 1 d . . .
C34 C 0.6929(9) 0.0607(4) 0.2358(3) 0.025(2) Uani 1 1 d . . .
C35 C 0.5010(9) 0.1111(3) 0.2745(3) 0.023(2) Uani 1 1 d . . .
C36 C 0.5038(9) -0.0049(4) 0.2683(3) 0.024(2) Uani 1 1 d . . .
C37 C 0.3144(9) 0.0646(4) 0.2355(3) 0.025(2) Uani 1 1 d . . .
C38 C 0.2308(9) -0.0008(4) 0.1705(3) 0.024(2) Uani 1 1 d . . .
C39 C 0.2067(9) 0.1089(4) 0.1681(3) 0.027(2) Uani 1 1 d . . .
C41 C 0.5651(14) 0.1919(5) 0.1369(3) 0.051(4) Uani 1 1 d . A .
C42 C 0.6212(10) 0.1728(4) 0.2150(3) 0.028(2) Uani 1 1 d . A .
C43 C 1.1072(10) 0.1387(4) 0.3387(4) 0.035(3) Uani 1 1 d . . .
H43A H 1.1061 0.1143 0.3153 0.042 Uiso 1 1 calc R . .
H43B H 1.1028 0.1147 0.3623 0.042 Uiso 1 1 calc R . .
C44 C 1.2239(11) 0.1696(5) 0.3394(4) 0.047(3) Uani 1 1 d . . .
H44A H 1.2882 0.1428 0.3401 0.071 Uiso 1 1 calc R . .
H44B H 1.2275 0.1932 0.3629 0.071 Uiso 1 1 calc R . .
H44C H 1.2309 0.1927 0.3158 0.071 Uiso 1 1 calc R . .
C45 C 0.9951(12) 0.2114(4) 0.3009(3) 0.043(3) Uani 1 1 d . . .
H45A H 0.9223 0.2335 0.3016 0.052 Uiso 1 1 calc R . .
H45B H 1.0615 0.2376 0.3021 0.052 Uiso 1 1 calc R . .
C46 C 1.0002(18) 0.1812(6) 0.2625(4) 0.072(5) Uani 1 1 d . . .
H46A H 0.9971 0.2080 0.2409 0.109 Uiso 1 1 calc R . .
H46B H 0.9337 0.1558 0.2606 0.109 Uiso 1 1 calc R . .
H46C H 1.0733 0.1601 0.2610 0.109 Uiso 1 1 calc R . .
C47 C 0.8927(9) 0.1356(4) 0.3368(3) 0.030(2) Uani 1 1 d . . .
H47A H 0.8982 0.1120 0.3130 0.036 Uiso 1 1 calc R . .
H47B H 0.8967 0.1109 0.3601 0.036 Uiso 1 1 calc R . .
C48 C 0.7748(10) 0.1647(5) 0.3367(4) 0.041(3) Uani 1 1 d . . .
H48A H 0.7121 0.1371 0.3362 0.061 Uiso 1 1 calc R . .
H48B H 0.7688 0.1884 0.3133 0.061 Uiso 1 1 calc R . .
H48C H 0.7675 0.1875 0.3605 0.061 Uiso 1 1 calc R . .
C49 C 0.9950(13) 0.2124(4) 0.3735(4) 0.051(3) Uani 1 1 d . . .
H49A H 1.0631 0.2377 0.3724 0.061 Uiso 1 1 calc R . .
H49B H 0.9236 0.2355 0.3720 0.061 Uiso 1 1 calc R . .
C50 C 0.9960(15) 0.1831(6) 0.4126(4) 0.074(5) Uani 1 1 d . . .
H50A H 0.9934 0.2105 0.4339 0.111 Uiso 1 1 calc R . .
H50B H 1.0675 0.1610 0.4150 0.111 Uiso 1 1 calc R . .
H50C H 0.9277 0.1588 0.4145 0.111 Uiso 1 1 calc R . .
C51 C 0.6119(9) 0.8535(4) 0.1736(3) 0.029(2) Uani 1 1 d . . .
H51A H 0.6101 0.8747 0.1487 0.035 Uiso 1 1 calc R . .
H51B H 0.6053 0.8805 0.1954 0.035 Uiso 1 1 calc R . .
C52 C 0.7252(11) 0.8263(5) 0.1766(5) 0.055(4) Uani 1 1 d . . .
H52A H 0.7874 0.8541 0.1755 0.083 Uiso 1 1 calc R . .
H52B H 0.7345 0.8001 0.1548 0.083 Uiso 1 1 calc R . .
H52C H 0.7299 0.8062 0.2017 0.083 Uiso 1 1 calc R . .
C53 C 0.5098(11) 0.7731(4) 0.1428(3) 0.042(3) Uani 1 1 d . . .
H53A H 0.5791 0.7493 0.1471 0.050 Uiso 1 1 calc R . .
H53B H 0.4397 0.7493 0.1451 0.050 Uiso 1 1 calc R . .
C54 C 0.5148(16) 0.7951(6) 0.1024(4) 0.070(5) Uani 1 1 d . . .
H54A H 0.5172 0.7643 0.0836 0.105 Uiso 1 1 calc R . .
H54B H 0.5852 0.8178 0.0994 0.105 Uiso 1 1 calc R . .
H54C H 0.4454 0.8178 0.0974 0.105 Uiso 1 1 calc R . .
C55 C 0.3975(10) 0.8537(4) 0.1707(4) 0.038(3) Uani 1 1 d . . .
H55A H 0.3976 0.8809 0.1925 0.045 Uiso 1 1 calc R . .
H55B H 0.4035 0.8746 0.1457 0.045 Uiso 1 1 calc R . .
C56 C 0.2838(11) 0.8228(5) 0.1711(5) 0.059(5) Uani 1 1 d . . .
H56A H 0.2189 0.8490 0.1684 0.089 Uiso 1 1 calc R . .
H56B H 0.2761 0.8027 0.1961 0.089 Uiso 1 1 calc R . .
H56C H 0.2820 0.7964 0.1492 0.089 Uiso 1 1 calc R . .
C57 C 0.4971(13) 0.7846(4) 0.2135(3) 0.042(3) Uani 1 1 d . . .
H57A H 0.4272 0.7605 0.2125 0.050 Uiso 1 1 calc R . .
H57B H 0.5664 0.7602 0.2159 0.050 Uiso 1 1 calc R . .
C58 C 0.4896(15) 0.8203(5) 0.2501(3) 0.053(3) Uani 1 1 d . . .
H58A H 0.4849 0.7966 0.2735 0.079 Uiso 1 1 calc R . .
H58B H 0.4198 0.8437 0.2487 0.079 Uiso 1 1 calc R . .
H58C H 0.5594 0.8438 0.2519 0.079 Uiso 1 1 calc R . .
C59 C 0.4696(14) 0.8611(4) 0.4652(3) 0.056(4) Uani 1 1 d . . .
H59A H 0.5178 0.8681 0.4415 0.068 Uiso 1 1 calc R . .
H59B H 0.4629 0.8966 0.4797 0.068 Uiso 1 1 calc R . .
C60 C 0.3463(17) 0.8436(6) 0.4517(5) 0.090(6) Uani 1 1 d . . .
H60A H 0.3132 0.8724 0.4347 0.134 Uiso 1 1 calc R . .
H60B H 0.2960 0.8385 0.4748 0.134 Uiso 1 1 calc R . .
H60C H 0.3513 0.8087 0.4370 0.134 Uiso 1 1 calc R . .
C61 C 0.4652(14) 0.8056(5) 0.5270(3) 0.056(4) Uani 1 1 d . . .
H61A H 0.5128 0.7795 0.5427 0.067 Uiso 1 1 calc R . .
H61B H 0.3939 0.7856 0.5186 0.067 Uiso 1 1 calc R . .
C62 C 0.4281(18) 0.8532(6) 0.5538(4) 0.082(6) Uani 1 1 d . . .
H62A H 0.3833 0.8385 0.5760 0.123 Uiso 1 1 calc R . .
H62B H 0.3795 0.8793 0.5389 0.123 Uiso 1 1 calc R . .
H62C H 0.4978 0.8724 0.5636 0.123 Uiso 1 1 calc R . .
C63 C 0.6457(12) 0.8506(5) 0.5028(4) 0.053(3) Uani 1 1 d . . .
H63A H 0.6876 0.8622 0.4787 0.064 Uiso 1 1 calc R . .
H63B H 0.6248 0.8845 0.5176 0.064 Uiso 1 1 calc R . .
C64 C 0.7278(15) 0.8156(6) 0.5280(5) 0.075(5) Uani 1 1 d . . .
H64A H 0.7980 0.8371 0.5344 0.112 Uiso 1 1 calc R . .
H64B H 0.7503 0.7822 0.5134 0.112 Uiso 1 1 calc R . .
H64C H 0.6881 0.8049 0.5524 0.112 Uiso 1 1 calc R . .
C65 C 0.5554(14) 0.7675(5) 0.4685(4) 0.051(3) Uani 1 1 d . . .
H65A H 0.4795 0.7514 0.4604 0.061 Uiso 1 1 calc R . .
H65B H 0.5941 0.7407 0.4863 0.061 Uiso 1 1 calc R . .
C66 C 0.6307(18) 0.7753(7) 0.4322(5) 0.092(7) Uani 1 1 d . . .
H66A H 0.6411 0.7395 0.4190 0.137 Uiso 1 1 calc R . .
H66B H 0.7072 0.7899 0.4400 0.137 Uiso 1 1 calc R . .
H66C H 0.5926 0.8013 0.4142 0.137 Uiso 1 1 calc R . .
N1 N 0.9986(8) 0.1751(3) 0.3376(2) 0.0292(18) Uani 1 1 d . . .
N2 N 0.5057(8) 0.8160(3) 0.1748(2) 0.0286(19) Uani 1 1 d . . .
N3 N 0.5330(8) 0.8205(3) 0.4909(3) 0.038(2) Uani 1 1 d . . .
O1 O 0.3394(7) 1.0337(3) 0.3447(3) 0.045(2) Uani 1 1 d . . .
O2 O 0.3866(7) 0.8567(4) 0.3500(3) 0.053(2) Uani 1 1 d . . .
O3 O 0.2623(6) 0.9247(4) 0.2512(2) 0.037(2) Uani 1 1 d . . .
O4 O 0.0205(9) 0.8523(3) 0.2128(2) 0.049(2) Uani 1 1 d . . .
O5 O 0.0086(7) 1.0374(3) 0.2249(2) 0.0378(18) Uani 1 1 d . . .
O6 O -0.2511(6) 0.9265(3) 0.2516(2) 0.0333(18) Uani 1 1 d . . .
O7 O -0.3591(8) 0.8455(4) 0.3409(3) 0.052(2) Uani 1 1 d . . .
O8 O -0.3359(6) 1.0302(3) 0.3417(2) 0.0303(17) Uani 1 1 d . . .
O9 O -0.2482(7) 0.9189(4) 0.4237(2) 0.045(2) Uani 1 1 d . . .
O10 O 0.0377(11) 0.8463(4) 0.4623(2) 0.074(3) Uani 1 1 d . . .
O11 O 0.0386(9) 1.0256(4) 0.4518(2) 0.056(3) Uani 1 1 d . . .
O12 O -0.0858(11) 0.7675(5) 0.3954(3) 0.086(3) Uani 1 1 d . . .
O13 O -0.1605(10) 0.7975(4) 0.2730(4) 0.085(3) Uani 1 1 d . . .
O14 O 0.2058(10) 0.7776(4) 0.3046(4) 0.085(3) Uani 1 1 d . . .
O15 O 0.3333(10) 0.8549(5) 0.0301(4) 0.104(5) Uani 1 1 d . . .
O16 O 0.2958(8) 1.0327(4) 0.0111(4) 0.068(3) Uani 1 1 d . . .
O17 O 0.2298(11) 0.9078(6) -0.0761(3) 0.096(4) Uani 1 1 d . . .
O18 O 0.0005(8) 1.0392(3) -0.10349(19) 0.0350(17) Uani 1 1 d . . .
O19 O -0.0093(8) 0.8552(3) -0.11857(19) 0.042(2) Uani 1 1 d . . .
O20 O -0.2857(6) 0.9342(3) -0.0806(2) 0.0349(18) Uani 1 1 d . . .
O21 O -0.3643(7) 1.0428(3) 0.0069(2) 0.0405(18) Uani 1 1 d . . .
O22 O -0.4127(7) 0.8598(3) 0.0055(3) 0.049(2) Uani 1 1 d . . .
O23 O -0.2890(7) 0.9253(3) 0.0930(2) 0.0375(18) Uani 1 1 d . . .
O24 O 0.0033(9) 0.8521(3) 0.1304(2) 0.049(2) Uani 1 1 d . . .
O25 O 0.0042(7) 1.0338(3) 0.11804(19) 0.0343(17) Uani 1 1 d . . .
O26 O 0.1462(9) 0.7674(4) -0.0076(5) 0.094(4) Uani 1 1 d . . .
O27 O -0.2025(9) 0.7979(4) -0.0594(2) 0.055(3) Uani 1 1 d . . .
O28 O -0.1819(9) 0.7890(4) 0.0688(2) 0.054(2) Uani 1 1 d . . .
O29 O 0.4669(9) -0.0377(4) 0.0631(2) 0.054(2) Uani 1 1 d . . .
O30 O 0.4505(10) 0.1386(4) 0.0492(2) 0.061(3) Uani 1 1 d . . .
O31 O 0.7560(7) 0.0722(4) 0.0868(2) 0.042(2) Uani 1 1 d . . .
O32 O 0.8754(7) 0.1427(3) 0.1688(3) 0.046(2) Uani 1 1 d . . .
O33 O 0.8451(7) -0.0402(3) 0.1719(2) 0.0324(18) Uani 1 1 d . . .
O34 O 0.7637(6) 0.0648(3) 0.25997(19) 0.0276(16) Uani 1 1 d . . .
O35 O 0.4938(8) 0.1436(3) 0.29872(19) 0.0395(18) Uani 1 1 d . . .
O36 O 0.5016(7) -0.0428(3) 0.28800(19) 0.0354(17) Uani 1 1 d . . .
O37 O 0.2500(6) 0.0715(3) 0.2614(2) 0.0363(19) Uani 1 1 d . . .
O38 O 0.1744(7) -0.0393(3) 0.1661(3) 0.043(2) Uani 1 1 d . . .
O39 O 0.1310(8) 0.1391(4) 0.1612(3) 0.061(3) Uani 1 1 d . . .
C40 C 0.3910(16) 0.1837(8) 0.2056(6) 0.028(4) Uiso 0.60 1 d P A 1
O40 O 0.3216(15) 0.2087(7) 0.2221(5) 0.057(4) Uiso 0.60 1 d P A 1
C40A C 0.393(2) 0.1943(11) 0.1877(8) 0.024(6) Uiso 0.40 1 d P A 2
O40A O 0.319(3) 0.2245(11) 0.1959(9) 0.075(8) Uiso 0.40 1 d P A 2
O41 O 0.6034(13) 0.2204(4) 0.1133(3) 0.093(5) Uani 1 1 d . . .
O42 O 0.6830(8) 0.1934(3) 0.2384(2) 0.040(2) Uani 1 1 d . . .
Se1 Se 0.00755(8) 0.99658(3) 0.34023(3) 0.02019(19) Uani 1 1 d . . .
Se2 Se -0.02609(8) 1.00012(3) 0.00796(3) 0.0229(2) Uani 1 1 d . . .
Se3 Se 0.50258(9) -0.00463(3) 0.17334(2) 0.01944(19) Uani 1 1 d . . .
Ru1 Ru 0.18257(6) 0.93342(3) 0.33499(2) 0.01938(17) Uani 1 1 d . . .
H1 H 0.1081 0.8960 0.3687 0.023 Uiso 1 1 d R . .
Ru2 Ru 0.00450(7) 0.93573(3) 0.278410(19) 0.01750(15) Uani 1 1 d . . .
Ru3 Ru -0.16895(6) 0.93209(3) 0.33720(2) 0.01870(16) Uani 1 1 d . . .
Ru4 Ru 0.00035(8) 0.92884(3) 0.39686(2) 0.02234(16) Uani 1 1 d . . .
Ru5 Ru 0.00369(7) 0.84725(3) 0.33340(2) 0.02189(17) Uani 1 1 d . . .
Ru6 Ru 0.14161(6) 0.93280(3) 0.00609(2) 0.02398(17) Uani 1 1 d . . .
H2 H 0.0650 0.8784 0.0451 0.029 Uiso 1 1 d R . .
Ru7 Ru -0.03427(7) 0.93743(3) -0.05231(2) 0.02291(18) Uani 1 1 d . . .
Ru8 Ru -0.20931(6) 0.93979(3) 0.00602(2) 0.02031(16) Uani 1 1 d . . .
Ru9 Ru -0.03940(7) 0.93446(3) 0.06555(2) 0.02232(18) Uani 1 1 d . . .
Ru10 Ru -0.04887(6) 0.85036(3) 0.00462(2) 0.02112(16) Uani 1 1 d . . .
Ru11 Ru 0.50980(7) 0.06095(3) 0.115603(19) 0.02002(16) Uani 1 1 d . A .
H3 H 0.3965 0.1141 0.1415 0.024 Uiso 1 1 d R . .
Ru12 Ru 0.68140(7) 0.05888(3) 0.17481(2) 0.01689(17) Uani 1 1 d . A .
Ru13 Ru 0.50833(7) 0.05795(3) 0.233925(19) 0.01708(15) Uani 1 1 d . A .
Ru14 Ru 0.33043(6) 0.06021(3) 0.17734(2) 0.01955(17) Uani 1 1 d . A .
Ru15 Ru 0.51334(7) 0.14514(3) 0.17776(2) 0.02110(17) Uani 1 1 d . . .

loop_
_atom_site_aniso_label
_atom_site_aniso_U_11
_atom_site_aniso_U_22
_atom_site_aniso_U_33
_atom_site_aniso_U_23
_atom_site_aniso_U_13
_atom_site_aniso_U_12
C1 0.021(5) 0.029(5) 0.025(5) 0.008(5) -0.005(4) 0.003(5)
C2 0.024(6) 0.031(6) 0.037(6) 0.001(5) -0.003(5) -0.007(5)
C3 0.023(5) 0.037(6) 0.019(5) 0.001(4) 0.005(4) 0.005(5)
C4 0.025(6) 0.031(5) 0.014(4) 0.000(4) -0.002(4) -0.004(5)
C5 0.010(5) 0.022(4) 0.032(5) -0.003(4) -0.001(4) -0.004(4)
C6 0.017(5) 0.019(5) 0.019(5) 0.001(4) 0.008(4) 0.001(4)
C7 0.025(6) 0.047(6) 0.023(5) -0.002(5) -0.001(5) -0.002(5)
C8 0.021(5) 0.039(6) 0.018(5) -0.002(5) -0.004(4) 0.002(5)
C9 0.022(6) 0.032(6) 0.034(6) 0.011(5) 0.002(5) -0.005(5)
C10 0.027(7) 0.044(6) 0.033(6) 0.008(5) 0.001(5) 0.013(5)
C11 0.036(7) 0.047(6) 0.029(5) -0.002(5) 0.005(5) 0.009(6)
C12 0.099(12) 0.042(7) 0.031(6) 0.015(5) -0.010(7) -0.024(8)
C13 0.033(5) 0.030(4) 0.088(8) -0.019(5) 0.018(5) -0.002(4)
C14 0.033(5) 0.030(4) 0.088(8) -0.019(5) 0.018(5) -0.002(4)
C15 0.034(8) 0.053(9) 0.18(2) 0.020(11) -0.014(11) -0.011(7)
C16 0.024(6) 0.046(7) 0.055(7) -0.005(6) 0.001(6) -0.005(5)
C17 0.056(9) 0.064(9) 0.050(8) -0.017(7) 0.017(7) -0.023(8)
C18 0.025(6) 0.030(5) 0.020(4) 0.000(4) 0.002(4) 0.001(5)
C19 0.028(6) 0.031(5) 0.029(5) -0.002(4) -0.001(5) -0.003(5)
C20 0.023(5) 0.030(5) 0.011(4) 0.000(4) 0.006(4) 0.000(5)
C21 0.036(6) 0.030(6) 0.025(5) -0.004(5) -0.003(5) 0.007(5)
C22 0.031(6) 0.025(5) 0.031(5) -0.003(4) 0.006(5) -0.002(4)
C23 0.031(6) 0.020(5) 0.023(5) 0.003(4) -0.004(4) -0.009(5)
C24 0.038(7) 0.030(5) 0.021(5) -0.009(4) -0.002(5) -0.002(5)
C25 0.020(5) 0.028(5) 0.026(5) -0.001(4) -0.005(4) 0.003(5)
C26 0.028(6) 0.022(5) 0.085(9) -0.005(6) 0.003(7) 0.001(5)
C27 0.050(8) 0.038(6) 0.019(5) 0.002(4) 0.002(5) -0.008(6)
C28 0.049(8) 0.032(6) 0.034(6) 0.003(5) -0.005(6) -0.015(6)
C29 0.030(7) 0.040(6) 0.028(5) 0.001(4) 0.001(5) -0.009(6)
C30 0.047(8) 0.033(5) 0.027(5) -0.001(4) 0.003(5) 0.003(6)
C31 0.029(6) 0.035(6) 0.018(5) 0.006(4) 0.008(4) -0.003(5)
C32 0.022(6) 0.037(6) 0.033(6) -0.006(5) 0.002(5) 0.007(5)
C33 0.023(6) 0.026(5) 0.014(5) -0.007(4) 0.005(4) -0.010(5)
C34 0.019(5) 0.025(5) 0.031(5) -0.010(4) 0.009(4) -0.001(5)
C35 0.017(5) 0.020(4) 0.032(5) 0.007(4) 0.010(5) -0.001(5)
C36 0.015(5) 0.026(5) 0.031(5) -0.002(4) 0.004(5) 0.000(5)
C37 0.021(5) 0.024(5) 0.030(5) 0.005(4) 0.000(4) -0.003(5)
C38 0.014(5) 0.030(6) 0.028(6) -0.002(4) -0.001(4) 0.008(5)
C39 0.010(5) 0.030(5) 0.041(7) 0.002(5) -0.004(4) 0.005(4)
C41 0.086(11) 0.029(6) 0.037(6) 0.004(5) -0.014(7) -0.016(7)
C42 0.029(6) 0.016(5) 0.040(6) 0.001(4) 0.002(5) 0.005(4)
C43 0.038(7) 0.022(5) 0.044(6) 0.004(5) 0.003(6) 0.003(5)
C44 0.033(7) 0.030(6) 0.078(9) 0.008(7) 0.009(7) -0.006(5)
C45 0.037(7) 0.031(5) 0.060(7) 0.018(5) 0.004(7) -0.003(6)
C46 0.092(13) 0.071(9) 0.055(8) 0.028(7) -0.010(10) -0.023(10)
C47 0.025(6) 0.026(5) 0.039(6) 0.001(5) -0.006(5) -0.005(4)
C48 0.032(7) 0.037(6) 0.052(7) -0.006(6) 0.004(6) 0.010(5)
C49 0.036(7) 0.029(5) 0.087(9) -0.021(6) 0.005(8) -0.006(6)
C50 0.074(11) 0.092(11) 0.057(8) -0.036(8) 0.020(9) -0.040(10)
C51 0.021(6) 0.025(5) 0.040(6) -0.001(5) -0.005(4) -0.005(5)
C52 0.033(8) 0.040(7) 0.092(11) -0.004(7) -0.009(7) -0.004(6)
C53 0.034(7) 0.033(5) 0.057(7) -0.018(5) 0.003(6) 0.002(6)
C54 0.095(14) 0.069(9) 0.047(7) -0.012(6) -0.011(9) -0.040(10)
C55 0.028(6) 0.015(5) 0.070(8) 0.000(5) -0.001(5) 0.003(5)
C56 0.022(7) 0.031(6) 0.125(14) -0.012(7) 0.012(7) -0.009(5)
C57 0.043(8) 0.027(5) 0.056(7) 0.020(5) 0.008(7) -0.010(6)
C58 0.059(9) 0.046(6) 0.053(7) 0.004(5) 0.015(7) 0.006(7)
C59 0.099(12) 0.025(5) 0.045(7) 0.000(5) -0.007(8) -0.013(7)
C60 0.132(17) 0.053(9) 0.083(11) -0.012(8) -0.065(12) 0.009(10)
C61 0.086(11) 0.043(7) 0.038(7) 0.004(5) 0.024(7) -0.009(7)
C62 0.140(18) 0.051(8) 0.056(9) 0.003(7) 0.029(10) 0.022(10)
C63 0.070(9) 0.030(6) 0.059(8) 0.003(6) -0.008(7) -0.012(6)
C64 0.079(12) 0.065(10) 0.080(11) -0.011(8) -0.029(9) 0.027(9)
C65 0.073(10) 0.028(6) 0.051(7) -0.001(5) 0.013(7) -0.008(6)
C66 0.140(18) 0.065(10) 0.070(11) -0.017(8) 0.055(12) -0.019(11)
N1 0.024(5) 0.018(4) 0.046(5) 0.002(3) -0.002(5) 0.001(4)
N2 0.026(5) 0.016(3) 0.044(5) 0.000(3) 0.004(4) -0.002(4)
N3 0.047(6) 0.021(4) 0.045(5) 0.002(4) 0.003(5) -0.010(4)
O1 0.038(5) 0.034(4) 0.063(6) -0.003(4) -0.011(4) -0.004(4)
O2 0.027(5) 0.047(5) 0.085(7) 0.019(5) -0.003(4) 0.019(4)
O3 0.020(4) 0.066(6) 0.025(4) -0.002(4) 0.006(3) 0.004(4)
O4 0.062(6) 0.054(5) 0.029(4) -0.017(4) 0.011(4) -0.004(5)
O5 0.033(5) 0.039(4) 0.042(4) 0.019(3) 0.003(4) 0.001(4)
O6 0.025(4) 0.044(5) 0.032(4) 0.003(3) -0.003(3) -0.004(4)
O7 0.041(5) 0.058(5) 0.057(5) 0.004(5) -0.007(5) -0.024(5)
O8 0.027(4) 0.031(4) 0.033(4) -0.002(3) 0.002(3) 0.017(3)
O9 0.038(5) 0.074(6) 0.022(4) 0.012(4) 0.011(4) -0.001(5)
O10 0.125(10) 0.057(6) 0.041(5) 0.019(4) -0.007(6) 0.025(7)
O11 0.066(7) 0.061(5) 0.042(5) -0.022(4) 0.000(5) -0.010(5)
O12 0.095 0.086(8) 0.077(7) 0.034(6) -0.008(7) -0.043(7)
O13 0.064(5) 0.058(5) 0.133(8) -0.047(5) 0.006(5) -0.012(4)
O14 0.064(5) 0.058(5) 0.133(8) -0.047(5) 0.006(5) -0.012(4)
O15 0.045(7) 0.080(8) 0.186(14) 0.028(9) -0.021(8) 0.020(6)
O16 0.041(5) 0.047(5) 0.116(9) -0.013(6) -0.006(6) -0.012(5)
O17 0.075(8) 0.166(13) 0.047(6) -0.020(7) 0.004(6) 0.021(9)
O18 0.042(5) 0.031(4) 0.032(4) 0.010(3) 0.008(4) 0.005(4)
O19 0.051(6) 0.040(4) 0.034(4) -0.020(3) -0.002(4) -0.001(5)
O20 0.021(4) 0.055(5) 0.029(4) 0.001(4) -0.006(3) -0.004(4)
O21 0.047(5) 0.039(4) 0.036(4) -0.001(4) 0.004(4) 0.023(4)
O22 0.044(5) 0.043(5) 0.059(5) -0.001(4) 0.000(4) -0.022(4)
O23 0.034(4) 0.054(5) 0.024(4) 0.010(3) 0.006(3) -0.004(4)
O24 0.066(6) 0.047(4) 0.035(4) 0.012(4) -0.013(4) 0.019(5)
O25 0.035(5) 0.030(4) 0.038(4) -0.006(3) -0.008(4) 0.002(4)
O26 0.054(6) 0.039(5) 0.190(13) -0.010(7) -0.006(9) 0.023(5)
O27 0.065(7) 0.059(6) 0.042(5) -0.009(4) -0.009(5) -0.024(5)
O28 0.065(7) 0.058(6) 0.038(5) 0.006(4) 0.009(4) -0.028(5)
O29 0.054(6) 0.055(5) 0.053(5) -0.024(4) -0.014(4) -0.005(5)
O30 0.101(9) 0.047(5) 0.036(4) 0.012(4) -0.008(5) 0.015(5)
O31 0.034(5) 0.061(5) 0.032(4) 0.008(4) 0.005(4) -0.001(4)
O32 0.033(5) 0.039(5) 0.066(6) -0.001(4) 0.011(4) -0.021(4)
O33 0.037(5) 0.033(4) 0.028(4) -0.005(3) 0.007(3) 0.010(4)
O34 0.014(3) 0.042(4) 0.027(4) -0.006(3) -0.006(3) -0.008(3)
O35 0.047(5) 0.043(4) 0.029(4) -0.016(3) 0.005(4) -0.009(4)
O36 0.031(4) 0.035(4) 0.040(4) 0.011(3) 0.003(4) -0.004(4)
O37 0.017(4) 0.054(5) 0.037(4) -0.008(4) 0.009(3) 0.002(4)
O38 0.038(5) 0.029(4) 0.062(6) -0.006(4) -0.020(4) -0.009(4)
O39 0.030(5) 0.046(5) 0.106(8) 0.005(5) -0.013(5) 0.012(4)
O41 0.169(14) 0.054(6) 0.056(6) 0.028(5) -0.019(7) -0.042(7)
O42 0.053(6) 0.028(4) 0.038(4) -0.003(3) -0.003(4) -0.015(4)
Se1 0.0181(5) 0.0168(4) 0.0257(4) -0.0022(3) 0.0009(4) 0.0011(4)
Se2 0.0279(5) 0.0193(4) 0.0213(4) -0.0007(3) 0.0006(4) -0.0015(4)
Se3 0.0191(5) 0.0151(4) 0.0241(4) -0.0009(3) 0.0005(4) -0.0013(4)
Ru1 0.0147(4) 0.0208(4) 0.0226(4) 0.0001(3) 0.0002(3) 0.0023(3)
Ru2 0.0150(4) 0.0197(3) 0.0178(3) 0.0001(3) 0.0015(3) -0.0008(4)
Ru3 0.0144(4) 0.0209(4) 0.0208(4) 0.0002(3) 0.0038(3) 0.0000(3)
Ru4 0.0204(4) 0.0281(4) 0.0185(3) 0.0007(3) 0.0006(3) 0.0055(4)
Ru5 0.0229(4) 0.0157(3) 0.0271(4) 0.0009(3) 0.0036(3) 0.0017(4)
Ru6 0.0198(4) 0.0284(4) 0.0238(4) -0.0007(4) -0.0012(3) 0.0012(3)
Ru7 0.0270(5) 0.0246(4) 0.0171(3) -0.0010(3) 0.0012(3) -0.0018(4)
Ru8 0.0189(4) 0.0211(4) 0.0209(4) -0.0003(3) 0.0002(3) 0.0005(3)
Ru9 0.0261(4) 0.0234(4) 0.0174(3) -0.0014(3) -0.0015(3) 0.0000(4)
Ru10 0.0215(4) 0.0205(3) 0.0213(3) -0.0007(3) -0.0008(3) 0.0019(3)
Ru11 0.0207(4) 0.0206(3) 0.0188(3) 0.0001(3) 0.0012(3) 0.0010(4)
Ru12 0.0135(4) 0.0171(4) 0.0201(4) -0.0011(3) 0.0022(3) 0.0000(3)
Ru13 0.0144(4) 0.0184(3) 0.0184(3) -0.0005(3) 0.0014(3) -0.0007(3)
Ru14 0.0130(4) 0.0209(4) 0.0247(4) 0.0004(3) 0.0002(3) -0.0005(3)
Ru15 0.0226(4) 0.0141(3) 0.0266(4) -0.0006(3) 0.0028(3) 0.0004(3)

loop_
_atom_type_symbol
_atom_type_description
_atom_type_scat_dispersion_real
_atom_type_scat_dispersion_imag
_atom_type_scat_source
C C 0.0033 0.0016 'International Tables Vol C Tables 4.2.6.8 and 6.1.1.4'
H H 0.0000 0.0000 'International Tables Vol C Tables 4.2.6.8 and 6.1.1.4'
N N 0.0061 0.0033 'International Tables Vol C Tables 4.2.6.8 and 6.1.1.4'
O O 0.0106 0.0060 'International Tables Vol C Tables 4.2.6.8 and 6.1.1.4'
Se Se -0.0929 2.2259 'International Tables Vol C Tables 4.2.6.8 and 6.1.1.4'
Ru Ru -1.2594 0.8363 'International Tables Vol C Tables 4.2.6.8 and 6.1.1.4'

loop_
_geom_angle_atom_site_label_1
_geom_angle_atom_site_label_2
_geom_angle_atom_site_label_3
_geom_angle
O1 C1 Ru1 178.0(9)
O2 C2 Ru1 178.9(11)
O3 C3 Ru1 143.4(9)
O3 C3 Ru2 132.7(8)
Ru1 C3 Ru2 83.8(4)
O4 C4 Ru2 176.8(10)
O5 C5 Ru2 179.0(10)
O6 C6 Ru3 138.2(7)
O6 C6 Ru2 136.8(7)
Ru3 C6 Ru2 84.7(4)
O7 C7 Ru3 177.7(11)
O8 C8 Ru3 178.8(10)
O9 C9 Ru4 143.1(9)
O9 C9 Ru3 132.3(8)
Ru4 C9 Ru3 84.5(4)
O10 C10 Ru4 178.0(10)
O11 C11 Ru4 177.4(11)
O12 C12 Ru5 172.6(13)
O13 C13 Ru5 175.9(12)
O14 C14 Ru5 176.2(13)
O15 C15 Ru6 175(2)
O16 C16 Ru6 175.9(11)
O17 C17 Ru6 141.1(12)
O17 C17 Ru7 133.9(11)
Ru6 C17 Ru7 84.9(5)
O18 C18 Ru7 177.9(8)
O19 C19 Ru7 177.8(9)
O20 C20 Ru7 138.2(7)
O20 C20 Ru8 136.6(8)
Ru7 C20 Ru8 85.2(4)
O21 C21 Ru8 179.3(11)
O22 C22 Ru8 178.4(10)
O23 C23 Ru9 140.9(8)
O23 C23 Ru8 134.8(8)
Ru9 C23 Ru8 84.3(4)
O24 C24 Ru9 178.0(11)
O25 C25 Ru9 178.3(8)
O26 C26 Ru10 177.6(11)
O27 C27 Ru10 177.8(10)
O28 C28 Ru10 178.6(11)
O29 C29 Ru11 178.4(10)
O30 C30 Ru11 176.4(12)
O31 C31 Ru11 141.5(8)
O31 C31 Ru12 134.4(8)
Ru11 C31 Ru12 83.9(3)
O32 C32 Ru12 177.8(10)
O33 C33 Ru12 177.6(8)
O34 C34 Ru12 138.9(8)
O34 C34 Ru13 136.4(8)
Ru12 C34 Ru13 84.6(4)
O35 C35 Ru13 178.3(10)
O36 C36 Ru13 178.6(8)
O37 C37 Ru14 145.1(8)
O37 C37 Ru13 131.5(8)
Ru14 C37 Ru13 83.1(4)
O38 C38 Ru14 177.1(9)
O39 C39 Ru14 178.0(11)
O41 C41 Ru15 175.6(14)
O42 C42 Ru15 175.1(9)
N1 C43 C44 115.5(8)
N1 C43 H43A 108.4
C44 C43 H43A 108.4
N1 C43 H43B 108.4
C44 C43 H43B 108.4
H43A C43 H43B 107.5
C43 C44 H44A 109.5
C43 C44 H44B 109.5
H44A C44 H44B 109.5
C43 C44 H44C 109.5
H44A C44 H44C 109.5
H44B C44 H44C 109.5
C46 C45 N1 115.7(9)
C46 C45 H45A 108.4
N1 C45 H45A 108.4
C46 C45 H45B 108.4
N1 C45 H45B 108.4
H45A C45 H45B 107.4
C45 C46 H46A 109.5
C45 C46 H46B 109.5
H46A C46 H46B 109.5
C45 C46 H46C 109.5
H46A C46 H46C 109.5
H46B C46 H46C 109.5
C48 C47 N1 114.2(8)
C48 C47 H47A 108.7
N1 C47 H47A 108.7
C48 C47 H47B 108.7
N1 C47 H47B 108.7
H47A C47 H47B 107.6
C47 C48 H48A 109.5
C47 C48 H48B 109.5
H48A C48 H48B 109.5
C47 C48 H48C 109.5
H48A C48 H48C 109.5
H48B C48 H48C 109.5
C50 C49 N1 115.4(9)
C50 C49 H49A 108.4
N1 C49 H49A 108.4
C50 C49 H49B 108.4
N1 C49 H49B 108.4
H49A C49 H49B 107.5
C49 C50 H50A 109.5
C49 C50 H50B 109.5
H50A C50 H50B 109.5
C49 C50 H50C 109.5
H50A C50 H50C 109.5
H50B C50 H50C 109.5
C52 C51 N2 116.2(9)
C52 C51 H51A 108.2
N2 C51 H51A 108.2
C52 C51 H51B 108.2
N2 C51 H51B 108.2
H51A C51 H51B 107.4
C51 C52 H52A 109.5
C51 C52 H52B 109.5
H52A C52 H52B 109.5
C51 C52 H52C 109.5
H52A C52 H52C 109.5
H52B C52 H52C 109.5
C54 C53 N2 115.2(9)
C54 C53 H53A 108.5
N2 C53 H53A 108.5
C54 C53 H53B 108.5
N2 C53 H53B 108.5
H53A C53 H53B 107.5
C53 C54 H54A 109.5
C53 C54 H54B 109.5
H54A C54 H54B 109.5
C53 C54 H54C 109.5
H54A C54 H54C 109.5
H54B C54 H54C 109.5
C56 C55 N2 113.6(9)
C56 C55 H55A 108.8
N2 C55 H55A 108.8
C56 C55 H55B 108.8
N2 C55 H55B 108.8
H55A C55 H55B 107.7
C55 C56 H56A 109.5
C55 C56 H56B 109.5
H56A C56 H56B 109.5
C55 C56 H56C 109.5
H56A C56 H56C 109.5
H56B C56 H56C 109.5
C58 C57 N2 115.4(8)
C58 C57 H57A 108.4
N2 C57 H57A 108.4
C58 C57 H57B 108.4
N2 C57 H57B 108.4
H57A C57 H57B 107.5
C57 C58 H58A 109.5
C57 C58 H58B 109.5
H58A C58 H58B 109.5
C57 C58 H58C 109.5
H58A C58 H58C 109.5
H58B C58 H58C 109.5
N3 C59 C60 115.9(10)
N3 C59 H59A 108.3
C60 C59 H59A 108.3
N3 C59 H59B 108.3
C60 C59 H59B 108.3
H59A C59 H59B 107.4
C59 C60 H60A 109.5
C59 C60 H60B 109.5
H60A C60 H60B 109.5
C59 C60 H60C 109.5
H60A C60 H60C 109.5
H60B C60 H60C 109.5
N3 C61 C62 116.9(10)
N3 C61 H61A 108.1
C62 C61 H61A 108.1
N3 C61 H61B 108.1
C62 C61 H61B 108.1
H61A C61 H61B 107.3
C61 C62 H62A 109.5
C61 C62 H62B 109.5
H62A C62 H62B 109.5
C61 C62 H62C 109.5
H62A C62 H62C 109.5
H62B C62 H62C 109.5
C64 C63 N3 113.8(10)
C64 C63 H63A 108.8
N3 C63 H63A 108.8
C64 C63 H63B 108.8
N3 C63 H63B 108.8
H63A C63 H63B 107.7
C63 C64 H64A 109.5
C63 C64 H64B 109.5
H64A C64 H64B 109.5
C63 C64 H64C 109.5
H64A C64 H64C 109.5
H64B C64 H64C 109.5
N3 C65 C66 113.7(10)
N3 C65 H65A 108.8
C66 C65 H65A 108.8
N3 C65 H65B 108.8
C66 C65 H65B 108.8
H65A C65 H65B 107.7
C65 C66 H66A 109.5
C65 C66 H66B 109.5
H66A C66 H66B 109.5
C65 C66 H66C 109.5
H66A C66 H66C 109.5
H66B C66 H66C 109.5
C49 N1 C43 110.3(9)
C49 N1 C45 108.3(8)
C43 N1 C45 111.8(9)
C49 N1 C47 111.2(9)
C43 N1 C47 106.5(7)
C45 N1 C47 108.6(8)
C53 N2 C51 111.6(8)
C53 N2 C57 106.4(8)
C51 N2 C57 111.8(8)
C53 N2 C55 111.5(9)
C51 N2 C55 106.8(7)
C57 N2 C55 108.7(9)
C61 N3 C59 112.5(11)
C61 N3 C65 107.3(8)
C59 N3 C65 110.0(9)
C61 N3 C63 109.5(10)
C59 N3 C63 104.6(8)
C65 N3 C63 113.0(10)
O40 C40 Ru15 176.8(18)
O40A C40A Ru15 177(3)
Ru1 Se1 Ru4 71.84(3)
Ru1 Se1 Ru3 104.85(4)
Ru4 Se1 Ru3 67.03(3)
Ru1 Se1 Ru2 66.83(3)
Ru4 Se1 Ru2 104.60(3)
Ru3 Se1 Ru2 66.82(3)
Ru6 Se2 Ru9 70.09(3)
Ru6 Se2 Ru7 67.90(3)
Ru9 Se2 Ru7 104.32(4)
Ru6 Se2 Ru8 104.89(4)
Ru9 Se2 Ru8 67.16(3)
Ru7 Se2 Ru8 67.06(3)
Ru14 Se3 Ru11 71.18(3)
Ru14 Se3 Ru13 66.99(3)
Ru11 Se3 Ru13 104.72(4)
Ru14 Se3 Ru12 104.58(4)
Ru11 Se3 Ru12 67.20(3)
Ru13 Se3 Ru12 66.97(3)
C1 Ru1 C2 90.0(4)
C1 Ru1 C3 96.9(5)
C2 Ru1 C3 93.7(5)
C1 Ru1 Se1 89.3(3)
C2 Ru1 Se1 166.6(4)
C3 Ru1 Se1 99.7(3)
C1 Ru1 Ru2 120.0(3)
C2 Ru1 Ru2 133.4(3)
C3 Ru1 Ru2 51.3(3)
Se1 Ru1 Ru2 57.26(3)
C1 Ru1 Ru5 170.6(3)
C2 Ru1 Ru5 96.4(3)
C3 Ru1 Ru5 89.6(3)
Se1 Ru1 Ru5 82.86(3)
Ru2 Ru1 Ru5 59.44(2)
C1 Ru1 Ru4 111.5(3)
C2 Ru1 Ru4 114.1(4)
C3 Ru1 Ru4 139.3(3)
Se1 Ru1 Ru4 54.12(3)
Ru2 Ru1 Ru4 88.59(3)
Ru5 Ru1 Ru4 59.53(3)
C1 Ru1 H1 130.2
C2 Ru1 H1 87.4
C3 Ru1 H1 132.9
Se1 Ru1 H1 82.8
Ru2 Ru1 H1 96.2
Ru5 Ru1 H1 43.7
Ru4 Ru1 H1 31.1
C4 Ru2 C5 94.8(4)
C4 Ru2 C6 89.1(4)
C5 Ru2 C6 91.6(4)
C4 Ru2 C3 83.3(4)
C5 Ru2 C3 92.3(4)
C6 Ru2 C3 171.8(3)
C4 Ru2 Se1 172.8(3)
C5 Ru2 Se1 91.5(3)
C6 Ru2 Se1 94.1(2)
C3 Ru2 Se1 93.1(3)
C4 Ru2 Ru1 118.0(3)
C5 Ru2 Ru1 114.7(3)
C6 Ru2 Ru1 138.6(2)
C3 Ru2 Ru1 44.8(2)
Se1 Ru2 Ru1 55.91(3)
C4 Ru2 Ru3 122.9(3)
C5 Ru2 Ru3 116.9(3)
C6 Ru2 Ru3 47.2(2)
C3 Ru2 Ru3 135.8(2)
Se1 Ru2 Ru3 56.41(3)
Ru1 Ru2 Ru3 91.47(3)
C4 Ru2 Ru5 89.9(3)
C5 Ru2 Ru5 175.3(3)
C6 Ru2 Ru5 89.1(2)
C3 Ru2 Ru5 87.7(3)
Se1 Ru2 Ru5 83.83(3)
Ru1 Ru2 Ru5 62.35(3)
Ru3 Ru2 Ru5 60.50(3)
C7 Ru3 C8 94.5(4)
C7 Ru3 C6 89.0(4)
C8 Ru3 C6 91.6(4)
C7 Ru3 C9 84.4(4)
C8 Ru3 C9 90.0(4)
C6 Ru3 C9 173.2(4)
C7 Ru3 Se1 172.8(3)
C8 Ru3 Se1 91.3(3)
C6 Ru3 Se1 95.1(3)
C9 Ru3 Se1 91.4(3)
C7 Ru3 Ru4 117.4(3)
C8 Ru3 Ru4 114.5(3)
C6 Ru3 Ru4 139.4(3)
C9 Ru3 Ru4 44.7(3)
Se1 Ru3 Ru4 56.04(3)
C7 Ru3 Ru2 123.4(3)
C8 Ru3 Ru2 117.3(3)
C6 Ru3 Ru2 48.0(3)
C9 Ru3 Ru2 136.1(3)
Se1 Ru3 Ru2 56.77(3)
Ru4 Ru3 Ru2 91.51(3)
C7 Ru3 Ru5 90.4(3)
C8 Ru3 Ru5 175.0(3)
C6 Ru3 Ru5 89.3(3)
C9 Ru3 Ru5 89.6(3)
Se1 Ru3 Ru5 83.79(3)
Ru4 Ru3 Ru5 62.20(3)
Ru2 Ru3 Ru5 60.11(2)
C10 Ru4 C11 90.8(5)
C10 Ru4 C9 92.5(5)
C11 Ru4 C9 97.3(5)
C10 Ru4 Se1 170.2(4)
C11 Ru4 Se1 88.6(3)
C9 Ru4 Se1 97.2(3)
C10 Ru4 Ru3 130.7(4)
C11 Ru4 Ru3 121.5(4)
C9 Ru4 Ru3 50.8(3)
Se1 Ru4 Ru3 56.93(3)
C10 Ru4 Ru5 96.3(3)
C11 Ru4 Ru5 168.2(4)
C9 Ru4 Ru5 91.8(3)
Se1 Ru4 Ru5 82.79(3)
Ru3 Ru4 Ru5 59.64(3)
C10 Ru4 Ru1 117.2(4)
C11 Ru4 Ru1 108.8(4)
C9 Ru4 Ru1 139.1(3)
Se1 Ru4 Ru1 54.04(3)
Ru3 Ru4 Ru1 88.43(3)
Ru5 Ru4 Ru1 59.50(3)
C10 Ru4 H1 90.9
C11 Ru4 H1 126.7
C9 Ru4 H1 135.8
Se1 Ru4 H1 81.6
Ru3 Ru4 H1 96.0
Ru5 Ru4 H1 44.1
Ru1 Ru4 H1 29.9
C14 Ru5 C12 96.7(7)
C14 Ru5 C13 94.7(6)
C12 Ru5 C13 94.0(6)
C14 Ru5 Ru2 101.9(4)
C12 Ru5 Ru2 160.9(5)
C13 Ru5 Ru2 80.5(4)
C14 Ru5 Ru3 161.3(4)
C12 Ru5 Ru3 101.9(5)
C13 Ru5 Ru3 81.9(4)
Ru2 Ru5 Ru3 59.38(3)
C14 Ru5 Ru1 81.3(4)
C12 Ru5 Ru1 129.8(4)
C13 Ru5 Ru1 136.2(4)
Ru2 Ru5 Ru1 58.21(3)
Ru3 Ru5 Ru1 88.44(3)
C14 Ru5 Ru4 127.2(4)
C12 Ru5 Ru4 83.2(4)
C13 Ru5 Ru4 138.1(4)
Ru2 Ru5 Ru4 88.73(3)
Ru3 Ru5 Ru4 58.16(3)
Ru1 Ru5 Ru4 60.97(3)
C14 Ru5 H1 92.2
C12 Ru5 H1 96.3
C13 Ru5 H1 166.9
Ru2 Ru5 H1 87.2
Ru3 Ru5 H1 88.0
Ru1 Ru5 H1 34.5
Ru4 Ru5 H1 36.2
C15 Ru6 C16 91.5(6)
C15 Ru6 C17 93.9(8)
C16 Ru6 C17 98.1(6)
C15 Ru6 Se2 164.8(7)
C16 Ru6 Se2 87.4(4)
C17 Ru6 Se2 101.3(5)
C15 Ru6 Ru7 136.1(6)
C16 Ru6 Ru7 116.5(4)
C17 Ru6 Ru7 51.4(4)
Se2 Ru6 Ru7 56.59(3)
C15 Ru6 Ru9 111.9(6)
C16 Ru6 Ru9 112.6(4)
C17 Ru6 Ru9 138.4(4)
Se2 Ru6 Ru9 55.06(3)
Ru7 Ru6 Ru9 88.83(3)
C15 Ru6 Ru10 97.5(4)
C16 Ru6 Ru10 169.8(4)
C17 Ru6 Ru10 86.1(4)
Se2 Ru6 Ru10 82.70(3)
Ru7 Ru6 Ru10 59.29(3)
Ru9 Ru6 Ru10 59.51(2)
C15 Ru6 H2 76.3
C16 Ru6 H2 136.4
C17 Ru6 H2 124.1
Se2 Ru6 H2 94.1
Ru7 Ru6 H2 100.0
Ru9 Ru6 H2 41.9
Ru10 Ru6 H2 42.9
C19 Ru7 C18 93.9(4)
C19 Ru7 C20 92.2(4)
C18 Ru7 C20 96.0(4)
C19 Ru7 C17 78.7(5)
C18 Ru7 C17 92.4(5)
C20 Ru7 C17 168.1(4)
C19 Ru7 Se2 171.7(3)
C18 Ru7 Se2 89.3(3)
C20 Ru7 Se2 95.1(2)
C17 Ru7 Se2 93.4(3)
C19 Ru7 Ru8 127.4(3)
C18 Ru7 Ru8 119.3(3)
C20 Ru7 Ru8 48.2(2)
C17 Ru7 Ru8 133.0(4)
Se2 Ru7 Ru8 56.57(3)
C19 Ru7 Ru6 116.1(3)
C18 Ru7 Ru6 110.2(3)
C20 Ru7 Ru6 138.9(2)
C17 Ru7 Ru6 43.6(3)
Se2 Ru7 Ru6 55.51(3)
Ru8 Ru7 Ru6 90.77(3)
C19 Ru7 Ru10 92.2(3)
C18 Ru7 Ru10 172.1(3)
C20 Ru7 Ru10 88.8(3)
C17 Ru7 Ru10 83.9(4)
Se2 Ru7 Ru10 84.02(3)
Ru8 Ru7 Ru10 59.88(3)
Ru6 Ru7 Ru10 62.52(3)
C22 Ru8 C21 93.8(4)
C22 Ru8 C20 87.3(4)
C21 Ru8 C20 91.2(4)
C22 Ru8 C23 85.7(4)
C21 Ru8 C23 93.5(4)
C20 Ru8 C23 171.8(3)
C22 Ru8 Se2 175.6(3)
C21 Ru8 Se2 90.5(3)
C20 Ru8 Se2 93.6(3)
C23 Ru8 Se2 93.1(3)
C22 Ru8 Ru9 121.0(3)
C21 Ru8 Ru9 115.6(3)
C20 Ru8 Ru9 137.2(3)
C23 Ru8 Ru9 45.4(3)
Se2 Ru8 Ru9 55.89(3)
C22 Ru8 Ru7 122.2(3)
C21 Ru8 Ru7 115.6(3)
C20 Ru8 Ru7 46.6(3)
C23 Ru8 Ru7 135.8(3)
Se2 Ru8 Ru7 56.37(3)
Ru9 Ru8 Ru7 90.75(3)
C22 Ru8 Ru10 91.3(3)
C21 Ru8 Ru10 174.9(3)
C20 Ru8 Ru10 88.4(3)
C23 Ru8 Ru10 87.6(3)
Se2 Ru8 Ru10 84.45(3)
Ru9 Ru8 Ru10 61.89(3)
Ru7 Ru8 Ru10 60.82(3)
C24 Ru9 C25 92.9(4)
C24 Ru9 C23 94.1(5)
C25 Ru9 C23 99.1(4)
C24 Ru9 Se2 167.5(4)
C25 Ru9 Se2 87.7(3)
C23 Ru9 Se2 98.1(3)
C24 Ru9 Ru8 131.8(3)
C25 Ru9 Ru8 120.5(3)
C23 Ru9 Ru8 50.3(3)
Se2 Ru9 Ru8 56.95(3)
C24 Ru9 Ru6 113.4(4)
C25 Ru9 Ru6 108.0(3)
C23 Ru9 Ru6 139.5(3)
Se2 Ru9 Ru6 54.85(3)
Ru8 Ru9 Ru6 89.65(3)
C24 Ru9 Ru10 94.2(3)
C25 Ru9 Ru10 169.0(3)
C23 Ru9 Ru10 88.9(3)
Se2 Ru9 Ru10 83.64(3)
Ru8 Ru9 Ru10 59.52(2)
Ru6 Ru9 Ru10 61.26(3)
C24 Ru9 H2 73.2
C25 Ru9 H2 131.4
C23 Ru9 H2 127.5
Se2 Ru9 H2 97.1
Ru8 Ru9 H2 101.6
Ru6 Ru9 H2 45.4
Ru10 Ru9 H2 43.7
C27 Ru10 C26 93.6(5)
C27 Ru10 C28 92.5(4)
C26 Ru10 C28 99.0(5)
C27 Ru10 Ru8 87.2(4)
C26 Ru10 Ru8 168.8(4)
C28 Ru10 Ru8 92.0(4)
C27 Ru10 Ru7 81.0(3)
C26 Ru10 Ru7 109.8(4)
C28 Ru10 Ru7 150.7(4)
Ru8 Ru10 Ru7 59.30(3)
C27 Ru10 Ru9 144.6(4)
C26 Ru10 Ru9 121.8(4)
C28 Ru10 Ru9 80.9(3)
Ru8 Ru10 Ru9 58.60(3)
Ru7 Ru10 Ru9 88.02(3)
C27 Ru10 Ru6 134.7(3)
C26 Ru10 Ru6 83.6(3)
C28 Ru10 Ru6 132.7(3)
Ru8 Ru10 Ru6 87.95(3)
Ru7 Ru10 Ru6 58.19(3)
Ru9 Ru10 Ru6 59.23(3)
C27 Ru10 H2 173.8
C26 Ru10 H2 80.3
C28 Ru10 H2 89.4
Ru8 Ru10 H2 98.7
Ru7 Ru10 H2 100.2
Ru9 Ru10 H2 41.6
Ru6 Ru10 H2 44.2
C30 Ru11 C29 90.1(4)
C30 Ru11 C31 95.5(5)
C29 Ru11 C31 98.5(5)
C30 Ru11 Se3 166.4(4)
C29 Ru11 Se3 88.1(3)
C31 Ru11 Se3 98.1(3)
C30 Ru11 Ru12 134.0(4)
C29 Ru11 Ru12 121.7(3)
C31 Ru11 Ru12 51.1(3)
Se3 Ru11 Ru12 57.00(3)
C30 Ru11 Ru15 96.8(3)
C29 Ru11 Ru15 168.0(3)
C31 Ru11 Ru15 90.7(3)
Se3 Ru11 Ru15 82.87(3)
Ru12 Ru11 Ru15 59.17(3)
C30 Ru11 Ru14 113.8(4)
C29 Ru11 Ru14 108.2(3)
C31 Ru11 Ru14 139.6(3)
Se3 Ru11 Ru14 54.38(3)
Ru12 Ru11 Ru14 88.70(3)
Ru15 Ru11 Ru14 59.95(3)
C30 Ru11 H3 78.8
C29 Ru11 H3 131.0
C31 Ru11 H3 129.8
Se3 Ru11 H3 92.2
Ru12 Ru11 H3 98.5
Ru15 Ru11 H3 42.0
Ru14 Ru11 H3 41.0
C32 Ru12 C33 94.3(4)
C32 Ru12 C34 89.6(4)
C33 Ru12 C34 91.4(4)
C32 Ru12 C31 83.6(4)
C33 Ru12 C31 90.3(4)
C34 Ru12 C31 173.1(4)
C32 Ru12 Se3 173.0(3)
C33 Ru12 Se3 91.1(3)
C34 Ru12 Se3 94.7(3)
C31 Ru12 Se3 91.9(3)
C32 Ru12 Ru11 117.6(3)
C33 Ru12 Ru11 114.2(3)
C34 Ru12 Ru11 139.3(3)
C31 Ru12 Ru11 44.9(3)
Se3 Ru12 Ru11 55.80(3)
C32 Ru12 Ru13 124.1(3)
C33 Ru12 Ru13 117.3(3)
C34 Ru12 Ru13 48.3(3)
C31 Ru12 Ru13 135.8(3)
Se3 Ru12 Ru13 56.45(3)
Ru11 Ru12 Ru13 91.09(3)
C32 Ru12 Ru15 90.4(3)
C33 Ru12 Ru15 175.2(3)
C34 Ru12 Ru15 89.6(3)
C31 Ru12 Ru15 89.2(3)
Se3 Ru12 Ru15 84.18(3)
Ru11 Ru12 Ru15 62.53(3)
Ru13 Ru12 Ru15 60.31(3)
C35 Ru13 C36 95.3(4)
C35 Ru13 C34 90.0(4)
C36 Ru13 C34 91.9(4)
C35 Ru13 C37 83.6(4)
C36 Ru13 C37 90.9(4)
C34 Ru13 C37 173.3(3)
C35 Ru13 Se3 172.2(3)
C36 Ru13 Se3 91.2(3)
C34 Ru13 Se3 93.9(3)
C37 Ru13 Se3 92.1(3)
C35 Ru13 Ru14 117.1(3)
C36 Ru13 Ru14 114.5(3)
C34 Ru13 Ru14 138.3(3)
C37 Ru13 Ru14 44.8(3)
Se3 Ru13 Ru14 55.93(3)
C35 Ru13 Ru12 123.1(3)
C36 Ru13 Ru12 117.3(3)
C34 Ru13 Ru12 47.1(3)
C37 Ru13 Ru12 135.8(3)
Se3 Ru13 Ru12 56.58(3)
Ru14 Ru13 Ru12 91.24(3)
C35 Ru13 Ru15 89.3(2)
C36 Ru13 Ru15 175.4(3)
C34 Ru13 Ru15 88.7(3)
C37 Ru13 Ru15 89.0(2)
Se3 Ru13 Ru15 84.15(3)
Ru14 Ru13 Ru15 62.58(3)
Ru12 Ru13 Ru15 60.14(3)
C39 Ru14 C38 90.8(4)
C39 Ru14 C37 93.7(4)
C38 Ru14 C37 96.3(4)
C39 Ru14 Se3 167.1(3)
C38 Ru14 Se3 88.9(3)
C37 Ru14 Se3 99.1(3)
C39 Ru14 Ru13 132.8(3)
C38 Ru14 Ru13 120.7(3)
C37 Ru14 Ru13 52.1(3)
Se3 Ru14 Ru13 57.08(3)
C39 Ru14 Ru15 95.8(3)
C38 Ru14 Ru15 169.6(3)
C37 Ru14 Ru15 91.4(3)
Se3 Ru14 Ru15 82.92(3)
Ru13 Ru14 Ru15 59.40(2)
C39 Ru14 Ru11 113.9(3)
C38 Ru14 Ru11 109.9(3)
C37 Ru14 Ru11 140.8(3)
Se3 Ru14 Ru11 54.44(3)
Ru13 Ru14 Ru11 88.97(3)
Ru15 Ru14 Ru11 59.97(2)
C39 Ru14 H3 76.5
C38 Ru14 H3 133.4
C37 Ru14 H3 128.7
Se3 Ru14 H3 94.5
Ru13 Ru14 H3 99.3
Ru15 Ru14 H3 41.7
Ru11 Ru14 H3 43.4
C40A Ru15 C42 97.9(9)
C40A Ru15 C41 89.1(10)
C42 Ru15 C41 94.3(5)
C40A Ru15 C40 20.0(8)
C42 Ru15 C40 88.6(6)
C41 Ru15 C40 107.5(7)
C40A Ru15 Ru12 169.3(9)
C42 Ru15 Ru12 80.8(3)
C41 Ru15 Ru12 101.6(5)
C40 Ru15 Ru12 149.7(6)
C40A Ru15 Ru13 109.7(9)
C42 Ru15 Ru13 80.0(3)
C41 Ru15 Ru13 160.8(5)
C40 Ru15 Ru13 90.7(6)
Ru12 Ru15 Ru13 59.56(3)
C40A Ru15 Ru14 85.2(8)
C42 Ru15 Ru14 135.9(3)
C41 Ru15 Ru14 129.8(4)
C40 Ru15 Ru14 79.7(5)
Ru12 Ru15 Ru14 88.29(3)
Ru13 Ru15 Ru14 58.02(2)
C40A Ru15 Ru11 124.4(8)
C42 Ru15 Ru11 137.4(3)
C41 Ru15 Ru11 83.7(3)
C40 Ru15 Ru11 132.7(5)
Ru12 Ru15 Ru11 58.31(2)
Ru13 Ru15 Ru11 88.24(3)
Ru14 Ru15 Ru11 60.08(3)
C40A Ru15 H3 81.5
C42 Ru15 H3 176.7
C41 Ru15 H3 88.9
C40 Ru15 H3 89.9
Ru12 Ru15 H3 99.1
Ru13 Ru15 H3 97.1
Ru14 Ru15 H3 40.9
Ru11 Ru15 H3 43.5

loop_
_geom_bond_atom_site_label_1
_geom_bond_atom_site_label_2
_geom_bond_distance
C1 O1 1.137(12)
C1 Ru1 1.894(11)
C2 O2 1.120(13)
C2 Ru1 1.903(11)
C3 O3 1.157(11)
C3 Ru1 1.986(9)
C3 Ru2 2.199(10)
C4 O4 1.142(11)
C4 Ru2 1.868(9)
C5 O5 1.140(10)
C5 Ru2 1.915(9)
C6 O6 1.180(11)
C6 Ru3 2.075(9)
C6 Ru2 2.103(9)
C7 O7 1.139(13)
C7 Ru3 1.881(12)
C8 O8 1.126(11)
C8 Ru3 1.920(10)
C9 O9 1.166(12)
C9 Ru4 1.980(10)
C9 Ru3 2.183(10)
C10 O10 1.147(12)
C10 Ru4 1.870(10)
C11 O11 1.145(13)
C11 Ru4 1.877(11)
C12 O12 1.147(14)
C12 Ru5 1.889(11)
C13 O13 1.135(16)
C13 Ru5 1.896(14)
C14 O14 1.137(15)
C14 Ru5 1.886(12)
C15 O15 1.176(17)
C15 Ru6 1.829(16)
C16 O16 1.149(13)
C16 Ru6 1.847(11)
C17 O17 1.242(16)
C17 Ru6 1.959(13)
C17 Ru7 2.218(15)
C18 O18 1.131(11)
C18 Ru7 1.904(9)
C19 O19 1.120(11)
C19 Ru7 1.894(10)
C20 O20 1.175(11)
C20 Ru7 2.055(10)
C20 Ru8 2.108(8)
C21 O21 1.133(11)
C21 Ru8 1.921(10)
C22 O22 1.140(11)
C22 Ru8 1.883(10)
C23 O23 1.173(12)
C23 Ru9 2.009(11)
C23 Ru8 2.171(9)
C24 O24 1.134(11)
C24 Ru9 1.874(10)
C25 O25 1.138(11)
C25 Ru9 1.892(9)
C26 O26 1.120(13)
C26 Ru10 1.907(10)
C27 O27 1.173(13)
C27 Ru10 1.895(11)
C28 O28 1.134(13)
C28 Ru10 1.909(12)
C29 O29 1.119(12)
C29 Ru11 1.896(10)
C30 O30 1.157(13)
C30 Ru11 1.854(10)
C31 O31 1.161(12)
C31 Ru11 1.996(10)
C31 Ru12 2.200(9)
C32 O32 1.117(13)
C32 Ru12 1.894(12)
C33 O33 1.115(12)
C33 Ru12 1.925(11)
C34 O34 1.157(12)
C34 Ru12 2.076(10)
C34 Ru13 2.113(10)
C35 O35 1.140(11)
C35 Ru13 1.883(9)
C36 O36 1.134(11)
C36 Ru13 1.915(9)
C37 O37 1.159(12)
C37 Ru14 1.988(10)
C37 Ru13 2.225(10)
C38 O38 1.142(12)
C38 Ru14 1.877(11)
C39 O39 1.157(13)
C39 Ru14 1.866(10)
C41 O41 1.143(15)
C41 Ru15 1.885(12)
C42 O42 1.174(13)
C42 Ru15 1.888(11)
C43 N1 1.521(13)
C43 C44 1.530(16)
C43 H43A 0.9900
C43 H43B 0.9900
C44 H44A 0.9800
C44 H44B 0.9800
C44 H44C 0.9800
C45 C46 1.494(17)
C45 N1 1.524(12)
C45 H45A 0.9900
C45 H45B 0.9900
C46 H46A 0.9800
C46 H46B 0.9800
C46 H46C 0.9800
C47 C48 1.522(14)
C47 N1 1.543(13)
C47 H47A 0.9900
C47 H47B 0.9900
C48 H48A 0.9800
C48 H48B 0.9800
C48 H48C 0.9800
C49 C50 1.506(18)
C49 N1 1.515(13)
C49 H49A 0.9900
C49 H49B 0.9900
C50 H50A 0.9800
C50 H50B 0.9800
C50 H50C 0.9800
C51 C52 1.457(16)
C51 N2 1.516(13)
C51 H51A 0.9900
C51 H51B 0.9900
C52 H52A 0.9800
C52 H52B 0.9800
C52 H52C 0.9800
C53 C54 1.471(16)
C53 N2 1.502(12)
C53 H53A 0.9900
C53 H53B 0.9900
C54 H54A 0.9800
C54 H54B 0.9800
C54 H54C 0.9800
C55 C56 1.501(15)
C55 N2 1.543(14)
C55 H55A 0.9900
C55 H55B 0.9900
C56 H56A 0.9800
C56 H56B 0.9800
C56 H56C 0.9800
C57 C58 1.516(15)
C57 N2 1.522(12)
C57 H57A 0.9900
C57 H57B 0.9900
C58 H58A 0.9800
C58 H58B 0.9800
C58 H58C 0.9800
C59 N3 1.498(15)
C59 C60 1.54(2)
C59 H59A 0.9900
C59 H59B 0.9900
C60 H60A 0.9800
C60 H60B 0.9800
C60 H60C 0.9800
C61 N3 1.493(14)
C61 C62 1.525(17)
C61 H61A 0.9900
C61 H61B 0.9900
C62 H62A 0.9800
C62 H62B 0.9800
C62 H62C 0.9800
C63 C64 1.526(17)
C63 N3 1.534(14)
C63 H63A 0.9900
C63 H63B 0.9900
C64 H64A 0.9800
C64 H64B 0.9800
C64 H64C 0.9800
C65 N3 1.512(13)
C65 C66 1.513(18)
C65 H65A 0.9900
C65 H65B 0.9900
C66 H66A 0.9800
C66 H66B 0.9800
C66 H66C 0.9800
C40 O40 1.14(2)
C40 Ru15 1.929(19)
C40A O40A 1.15(4)
C40A Ru15 1.85(3)
Se1 Ru1 2.5228(11)
Se1 Ru4 2.5256(11)
Se1 Ru3 2.5517(12)
Se1 Ru2 2.5622(10)
Se2 Ru6 2.5150(12)
Se2 Ru9 2.5216(11)
Se2 Ru7 2.5470(11)
Se2 Ru8 2.5530(11)
Se3 Ru14 2.5193(12)
Se3 Ru11 2.5211(10)
Se3 Ru13 2.5530(10)
Se3 Ru12 2.5567(12)
Ru1 Ru2 2.8004(10)
Ru1 Ru5 2.9183(11)
Ru1 Ru4 2.9615(11)
Ru1 H1 1.6882
Ru2 Ru3 2.8158(10)
Ru2 Ru5 2.8369(9)
Ru3 Ru4 2.8037(11)
Ru3 Ru5 2.8479(10)
Ru4 Ru5 2.9194(10)
Ru4 H1 1.7499
Ru5 H1 2.0608
Ru6 Ru7 2.8270(11)
Ru6 Ru9 2.8922(11)
Ru6 Ru10 2.9513(11)
Ru6 H2 2.0607
Ru7 Ru8 2.8171(11)
Ru7 Ru10 2.8604(10)
Ru8 Ru9 2.8069(10)
Ru8 Ru10 2.8339(10)
Ru9 Ru10 2.9005(10)
Ru9 H2 1.9338
Ru10 H2 2.0111
Ru11 Ru12 2.8102(10)
Ru11 Ru15 2.9302(10)
Ru11 Ru14 2.9333(11)
Ru11 H3 2.0248
Ru12 Ru13 2.8193(10)
Ru12 Ru15 2.8359(11)
Ru13 Ru14 2.7993(10)
Ru13 Ru15 2.8408(9)
Ru14 Ru15 2.9294(11)
Ru14 H3 1.9348
Ru15 H3 1.9659
